data_7219701
loop_
_publ_author_name
'Kim, Doeon'
'Kim, Byung Joo'
'Noh, Tae Hwan'
'Jung, Ok-Sang'

_publ_section_title
;
 New topological 3D copper(ii) coordination networks: catechol oxidation
 catalysis and solvent adsorption via porous properties
;
_journal_issue 12
_journal_name_full CrystEngComm
_journal_page_first 2583
_journal_paper_doi 10.1039/C5CE00087D
_journal_volume 17
_journal_year 2015
_chemical_formula_sum 'C27 H25 N3 O8'
_chemical_formula_weight 519.50
_chemical_name_systematic
; 
 ? 
;
_space_group_IT_number 2
_symmetry_cell_setting triclinic
_symmetry_space_group_name_Hall '-P 1'
_symmetry_space_group_name_H-M 'P -1'
_atom_sites_solution_hydrogens geom
_atom_sites_solution_primary direct
_atom_sites_solution_secondary difmap
_audit_creation_method SHELXL-97
_audit_update_record
;
2015-01-13 deposited with the CCDC.
2015-02-17 downloaded from the CCDC.
;
_cell_angle_alpha 85.918(3)
_cell_angle_beta 77.087(3)
_cell_angle_gamma 77.944(3)
_cell_formula_units_Z 2
_cell_length_a 7.4117(4)
_cell_length_b 12.1658(6)
_cell_length_c 14.2115(7)
_cell_measurement_reflns_used 4445
_cell_measurement_temperature 173(2)
_cell_measurement_theta_max 27.62
_cell_measurement_theta_min 2.23
_cell_volume 1221.08(11)
_computing_cell_refinement 'Bruker APEX2'
_computing_data_collection 'Bruker APEX2'
_computing_data_reduction 'Bruker APEX2'
_computing_molecular_graphics 'Bruker SHELXTL'
_computing_publication_material 'Bruker SHELXTL'
_computing_structure_refinement 'SHELXL-97 (Sheldrick, 2008)'
_computing_structure_solution 'SHELXS-97 (Sheldrick, 2008)'
_diffrn_ambient_temperature 173(2)
_diffrn_measured_fraction_theta_full 0.999
_diffrn_measured_fraction_theta_max 0.999
_diffrn_measurement_device_type 'Bruker Breeze CCD'
_diffrn_measurement_method '\f and \w scans'
_diffrn_radiation_monochromator graphite
_diffrn_radiation_source 'fine-focus sealed tube'
_diffrn_radiation_type MoK\a
_diffrn_radiation_wavelength 0.71073
_diffrn_reflns_av_R_equivalents 0.0384
_diffrn_reflns_av_unetI/netI 0.0377
_diffrn_reflns_limit_h_max 8
_diffrn_reflns_limit_h_min -9
_diffrn_reflns_limit_k_max 15
_diffrn_reflns_limit_k_min -15
_diffrn_reflns_limit_l_max 17
_diffrn_reflns_limit_l_min -17
_diffrn_reflns_number 18683
_diffrn_reflns_theta_full 26.49
_diffrn_reflns_theta_max 26.49
_diffrn_reflns_theta_min 1.71
_exptl_absorpt_coefficient_mu 0.106
_exptl_absorpt_correction_T_max 0.9771
_exptl_absorpt_correction_T_min 0.9510
_exptl_absorpt_correction_type multi-scan
_exptl_absorpt_process_details SADABS
_exptl_crystal_colour COLORLESS
_exptl_crystal_density_diffrn 1.413
_exptl_crystal_density_method 'not measured'
_exptl_crystal_description BLOCK
_exptl_crystal_F_000 544
_exptl_crystal_size_max 0.48
_exptl_crystal_size_mid 0.24
_exptl_crystal_size_min 0.22
_refine_diff_density_max 0.170
_refine_diff_density_min -0.309
_refine_diff_density_rms 0.042
_refine_ls_extinction_method none
_refine_ls_goodness_of_fit_ref 1.024
_refine_ls_hydrogen_treatment constr
_refine_ls_matrix_type full
_refine_ls_number_parameters 343
_refine_ls_number_reflns 5054
_refine_ls_number_restraints 0
_refine_ls_restrained_S_all 1.024
_refine_ls_R_factor_all 0.0693
_refine_ls_R_factor_gt 0.0454
_refine_ls_shift/su_max 0.001
_refine_ls_shift/su_mean 0.000
_refine_ls_structure_factor_coef Fsqd
_refine_ls_weighting_details 'calc w=1/[\s^2^(Fo^2^)+(0.0459P)^2^+0.4353P] where P=(Fo^2^+2Fc^2^)/3'
_refine_ls_weighting_scheme calc
_refine_ls_wR_factor_gt 0.1023
_refine_ls_wR_factor_ref 0.1167
_reflns_number_gt 3667
_reflns_number_total 5054
_reflns_threshold_expression >2sigma(I)
_cod_data_source_file c5ce00087d2.cif
_cod_data_source_block L
_cod_depositor_comments
;
The following automatic conversions were performed:

'_symmetry_cell_setting' value 'Triclinic' changed to 'triclinic'
according to
/usr/data/users/saulius/crontab/automatic-downloads/rss-feeds/RSC/lib/dictionaries/cif_core.dic
dictionary named 'cif_core.dic' version 2.4.2 from 2011-04-26.

'_exptl_absorpt_correction_type' value 'MULTI-SCAN' changed to
'multi-scan' according to
/usr/data/users/saulius/crontab/automatic-downloads/rss-feeds/RSC/lib/dictionaries/cif_core.dic
dictionary named 'cif_core.dic' version 2.4.2 from 2011-04-26.

Automatic conversion script
Id: cif_fix_values 3086 2015-02-26 13:12:21Z robertas 

 Adding full bibliography for 7219701--7219703.cif.
;
_cod_original_sg_symbol_H-M P-1
_cod_database_code 7219701

loop_
_symmetry_equiv_pos_as_xyz
'x, y, z'
'-x, -y, -z'

loop_
_atom_site_label
_atom_site_type_symbol
_atom_site_fract_x
_atom_site_fract_y
_atom_site_fract_z
_atom_site_U_iso_or_equiv
_atom_site_adp_type
_atom_site_occupancy
_atom_site_symmetry_multiplicity
_atom_site_calc_flag
_atom_site_refinement_flags
O1 O 0.5650(2) 0.57422(10) 0.13154(9) 0.0416(3) Uani 1 1 d .
O2 O 0.34753(18) 0.72779(9) 0.17788(8) 0.0347(3) Uani 1 1 d .
O3 O -0.1745(2) 1.20594(11) 0.40677(10) 0.0556(4) Uani 1 1 d .
O4 O -0.07181(18) 1.06122(10) 0.30757(8) 0.0357(3) Uani 1 1 d .
O5 O 0.2686(2) 1.24253(11) -0.28020(9) 0.0535(4) Uani 1 1 d .
O6 O 0.14469(18) 1.22084(10) -0.12369(8) 0.0357(3) Uani 1 1 d .
O7 O 0.2487(2) 0.65991(12) 0.89667(10) 0.0537(4) Uani 1 1 d .
H7C H 0.3317 0.6904 0.8606 0.064 Uiso 1 1 d R
H7D H 0.2877 0.5900 0.8984 0.064 Uiso 1 1 d R
O8 O 0.4832(2) 0.22362(11) 0.20526(10) 0.0482(4) Uani 1 1 d .
H8A H 0.4767 0.1925 0.2603 0.058 Uiso 1 1 d R
H8B H 0.3742 0.2547 0.1986 0.058 Uiso 1 1 d R
N1 N 0.2757(3) 0.48493(15) 0.47600(12) 0.0474(4) Uani 1 1 d .
N2 N -0.3524(3) 0.87333(17) 0.60845(13) 0.0531(5) Uani 1 1 d .
N3 N -0.1582(2) 1.61369(13) -0.18493(11) 0.0406(4) Uani 1 1 d .
C1 C 0.4197(3) 0.43256(16) 0.41050(14) 0.0416(5) Uani 1 1 d .
H1A H 0.4853 0.3608 0.4275 0.050 Uiso 1 1 calc R
C2 C 0.4793(3) 0.47612(15) 0.31949(13) 0.0355(4) Uani 1 1 d .
H2A H 0.5826 0.4350 0.2752 0.043 Uiso 1 1 calc R
C3 C 0.3863(3) 0.58083(14) 0.29363(12) 0.0310(4) Uani 1 1 d .
C4 C 0.2396(3) 0.63775(16) 0.36128(13) 0.0390(5) Uani 1 1 d .
H4A H 0.1742 0.7107 0.3469 0.047 Uiso 1 1 calc R
C5 C 0.1899(3) 0.58637(18) 0.45047(14) 0.0485(5) Uani 1 1 d .
H5A H 0.0880 0.6260 0.4965 0.058 Uiso 1 1 calc R
C6 C 0.4445(3) 0.62537(14) 0.19312(13) 0.0305(4) Uani 1 1 d .
C7 C 0.3886(3) 0.77129(14) 0.07970(12) 0.0331(4) Uani 1 1 d .
H7A H 0.3439 0.7270 0.0370 0.040 Uiso 1 1 calc R
H7B H 0.5268 0.7644 0.0569 0.040 Uiso 1 1 calc R
C8 C 0.2929(2) 0.89202(13) 0.07509(12) 0.0283(4) Uani 1 1 d .
C9 C 0.1965(3) 0.95326(14) 0.15606(12) 0.0299(4) Uani 1 1 d .
H9A H 0.1886 0.9184 0.2184 0.036 Uiso 1 1 calc R
C10 C -0.3765(3) 0.9816(2) 0.62548(15) 0.0557(6) Uani 1 1 d .
H10A H -0.4394 1.0066 0.6884 0.067 Uiso 1 1 calc R
C11 C -0.3159(3) 1.06041(19) 0.55750(14) 0.0456(5) Uani 1 1 d .
H11A H -0.3375 1.1373 0.5732 0.055 Uiso 1 1 calc R
C12 C -0.2234(3) 1.02458(16) 0.46627(12) 0.0335(4) Uani 1 1 d .
C13 C -0.1960(3) 0.91204(16) 0.44735(14) 0.0410(5) Uani 1 1 d .
H13A H -0.1325 0.8844 0.3853 0.049 Uiso 1 1 calc R
C14 C -0.2625(3) 0.84041(19) 0.52027(16) 0.0518(6) Uani 1 1 d .
H14A H -0.2429 0.7630 0.5066 0.062 Uiso 1 1 calc R
C15 C -0.1558(3) 1.10827(15) 0.39190(12) 0.0334(4) Uani 1 1 d .
C16 C 0.0104(3) 1.13438(14) 0.23254(12) 0.0357(4) Uani 1 1 d .
H16A H 0.0999 1.1701 0.2559 0.043 Uiso 1 1 calc R
H16B H -0.0900 1.1944 0.2149 0.043 Uiso 1 1 calc R
C17 C 0.1116(3) 1.06531(14) 0.14628(12) 0.0293(4) Uani 1 1 d .
C18 C 0.1247(2) 1.11650(14) 0.05535(12) 0.0294(4) Uani 1 1 d .
H18A H 0.0663 1.1931 0.0487 0.035 Uiso 1 1 calc R
C19 C -0.1672(3) 1.54332(16) -0.10876(13) 0.0398(5) Uani 1 1 d .
H19A H -0.2501 1.5690 -0.0499 0.048 Uiso 1 1 calc R
C20 C -0.0628(3) 1.43522(15) -0.11051(13) 0.0347(4) Uani 1 1 d .
H20A H -0.0727 1.3881 -0.0541 0.042 Uiso 1 1 calc R
C21 C 0.0566(3) 1.39691(14) -0.19626(12) 0.0296(4) Uani 1 1 d .
C22 C 0.0700(3) 1.46968(15) -0.27596(13) 0.0344(4) Uani 1 1 d .
H22A H 0.1523 1.4466 -0.3357 0.041 Uiso 1 1 calc R
C23 C -0.0394(3) 1.57633(15) -0.26620(14) 0.0393(5) Uani 1 1 d .
H23A H -0.0294 1.6262 -0.3208 0.047 Uiso 1 1 calc R
C24 C 0.1686(3) 1.28002(15) -0.20642(12) 0.0319(4) Uani 1 1 d .
C25 C 0.2449(3) 1.10584(14) -0.12666(12) 0.0323(4) Uani 1 1 d .
H25A H 0.3804 1.1025 -0.1555 0.039 Uiso 1 1 calc R
H25B H 0.1940 1.0621 -0.1671 0.039 Uiso 1 1 calc R
C26 C 0.2227(2) 1.05623(14) -0.02587(12) 0.0279(4) Uani 1 1 d .
C27 C 0.3059(3) 0.94455(14) -0.01557(12) 0.0300(4) Uani 1 1 d .
H27A H 0.3729 0.9031 -0.0712 0.036 Uiso 1 1 calc R

loop_
_atom_site_aniso_label
_atom_site_aniso_U_11
_atom_site_aniso_U_22
_atom_site_aniso_U_33
_atom_site_aniso_U_23
_atom_site_aniso_U_13
_atom_site_aniso_U_12
O1 0.0450(8) 0.0307(7) 0.0387(7) 0.0052(6) 0.0015(6) 0.0021(6)
O2 0.0434(8) 0.0242(6) 0.0314(7) 0.0034(5) -0.0043(6) -0.0011(5)
O3 0.0798(12) 0.0342(8) 0.0448(8) -0.0092(6) 0.0071(8) -0.0128(7)
O4 0.0471(8) 0.0274(6) 0.0277(6) 0.0001(5) 0.0003(6) -0.0057(6)
O5 0.0796(12) 0.0394(8) 0.0281(7) 0.0031(6) 0.0030(7) 0.0012(7)
O6 0.0443(8) 0.0299(7) 0.0267(6) 0.0069(5) -0.0025(6) -0.0018(6)
O7 0.0569(10) 0.0411(8) 0.0517(9) 0.0025(7) 0.0049(7) -0.0032(7)
O8 0.0498(9) 0.0419(8) 0.0419(8) 0.0071(6) 0.0032(7) -0.0012(7)
N1 0.0578(12) 0.0499(11) 0.0346(9) 0.0059(8) -0.0091(8) -0.0137(9)
N2 0.0452(11) 0.0673(13) 0.0452(11) 0.0205(9) -0.0097(9) -0.0147(10)
N3 0.0474(11) 0.0335(9) 0.0386(9) 0.0058(7) -0.0082(8) -0.0062(7)
C1 0.0499(13) 0.0350(10) 0.0409(11) 0.0086(8) -0.0131(10) -0.0102(9)
C2 0.0389(11) 0.0293(9) 0.0371(10) 0.0007(8) -0.0073(8) -0.0057(8)
C3 0.0341(11) 0.0277(9) 0.0332(9) -0.0001(7) -0.0089(8) -0.0090(8)
C4 0.0457(12) 0.0320(10) 0.0363(10) -0.0021(8) -0.0073(9) -0.0025(9)
C5 0.0533(14) 0.0522(13) 0.0347(11) -0.0053(9) -0.0016(10) -0.0057(11)
C6 0.0329(10) 0.0242(9) 0.0350(10) -0.0001(7) -0.0080(8) -0.0065(8)
C7 0.0405(11) 0.0266(9) 0.0297(9) 0.0008(7) -0.0058(8) -0.0038(8)
C8 0.0278(10) 0.0237(8) 0.0337(9) 0.0008(7) -0.0081(7) -0.0050(7)
C9 0.0357(11) 0.0255(9) 0.0280(9) 0.0043(7) -0.0065(8) -0.0067(7)
C10 0.0479(14) 0.0892(19) 0.0283(11) 0.0026(11) -0.0003(9) -0.0194(13)
C11 0.0481(13) 0.0551(13) 0.0325(10) -0.0056(9) -0.0043(9) -0.0112(10)
C12 0.0297(10) 0.0407(10) 0.0298(9) 0.0014(8) -0.0088(8) -0.0047(8)
C13 0.0424(12) 0.0395(11) 0.0363(10) 0.0045(8) -0.0028(9) -0.0051(9)
C14 0.0476(14) 0.0471(13) 0.0546(14) 0.0134(10) -0.0052(11) -0.0069(10)
C15 0.0367(11) 0.0320(10) 0.0294(9) -0.0020(7) -0.0060(8) -0.0027(8)
C16 0.0479(12) 0.0248(9) 0.0291(9) 0.0036(7) -0.0019(8) -0.0036(8)
C17 0.0314(10) 0.0244(9) 0.0310(9) 0.0010(7) -0.0055(8) -0.0050(7)
C18 0.0318(10) 0.0230(8) 0.0318(9) 0.0029(7) -0.0062(8) -0.0038(7)
C19 0.0430(12) 0.0377(11) 0.0335(10) 0.0016(8) -0.0009(9) -0.0052(9)
C20 0.0400(11) 0.0349(10) 0.0283(9) 0.0074(7) -0.0064(8) -0.0092(8)
C21 0.0342(10) 0.0307(9) 0.0265(9) 0.0035(7) -0.0088(8) -0.0113(8)
C22 0.0414(12) 0.0359(10) 0.0267(9) 0.0047(7) -0.0053(8) -0.0129(8)
C23 0.0514(13) 0.0337(10) 0.0345(10) 0.0101(8) -0.0123(9) -0.0126(9)
C24 0.0396(11) 0.0339(10) 0.0241(9) 0.0033(7) -0.0071(8) -0.0121(8)
C25 0.0383(11) 0.0271(9) 0.0291(9) 0.0013(7) -0.0053(8) -0.0038(8)
C26 0.0265(9) 0.0281(9) 0.0296(9) 0.0026(7) -0.0059(7) -0.0077(7)
C27 0.0325(10) 0.0274(9) 0.0291(9) -0.0020(7) -0.0034(7) -0.0067(7)

loop_
_atom_type_symbol
_atom_type_description
_atom_type_scat_dispersion_real
_atom_type_scat_dispersion_imag
_atom_type_scat_source
C C 0.0033 0.0016 'International Tables Vol C Tables 4.2.6.8 and 6.1.1.4'
H H 0.0000 0.0000 'International Tables Vol C Tables 4.2.6.8 and 6.1.1.4'
N N 0.0061 0.0033 'International Tables Vol C Tables 4.2.6.8 and 6.1.1.4'
O O 0.0106 0.0060 'International Tables Vol C Tables 4.2.6.8 and 6.1.1.4'

loop_
_geom_angle_atom_site_label_1
_geom_angle_atom_site_label_2
_geom_angle_atom_site_label_3
_geom_angle
C6 O2 C7 115.20(13)
C15 O4 C16 116.06(13)
C24 O6 C25 116.28(13)
H7C O7 H7D 109.5
H8A O8 H8B 109.5
C1 N1 C5 116.42(17)
C10 N2 C14 116.72(19)
C19 N3 C23 117.08(17)
N1 C1 C2 123.89(18)
N1 C1 H1A 118.1
C2 C1 H1A 118.1
C1 C2 C3 118.87(18)
C1 C2 H2A 120.6
C3 C2 H2A 120.6
C4 C3 C2 118.16(17)
C4 C3 C6 123.00(16)
C2 C3 C6 118.81(16)
C3 C4 C5 118.48(18)
C3 C4 H4A 120.8
C5 C4 H4A 120.8
N1 C5 C4 124.1(2)
N1 C5 H5A 117.9
C4 C5 H5A 117.9
O1 C6 O2 123.01(16)
O1 C6 C3 123.93(16)
O2 C6 C3 113.06(15)
O2 C7 C8 109.89(14)
O2 C7 H7A 109.7
C8 C7 H7A 109.7
O2 C7 H7B 109.7
C8 C7 H7B 109.7
H7A C7 H7B 108.2
C9 C8 C27 119.25(15)
C9 C8 C7 123.39(15)
C27 C8 C7 117.34(15)
C8 C9 C17 120.21(15)
C8 C9 H9A 119.9
C17 C9 H9A 119.9
N2 C10 C11 124.1(2)
N2 C10 H10A 117.9
C11 C10 H10A 117.9
C12 C11 C10 118.3(2)
C12 C11 H11A 120.9
C10 C11 H11A 120.9
C11 C12 C13 118.45(18)
C11 C12 C15 119.15(17)
C13 C12 C15 122.40(16)
C14 C13 C12 118.64(19)
C14 C13 H13A 120.7
C12 C13 H13A 120.7
N2 C14 C13 123.8(2)
N2 C14 H14A 118.1
C13 C14 H14A 118.1
O3 C15 O4 124.15(17)
O3 C15 C12 123.85(16)
O4 C15 C12 112.00(15)
O4 C16 C17 108.51(13)
O4 C16 H16A 110.0
C17 C16 H16A 110.0
O4 C16 H16B 110.0
C17 C16 H16B 110.0
H16A C16 H16B 108.4
C18 C17 C9 119.94(16)
C18 C17 C16 118.59(15)
C9 C17 C16 121.44(15)
C26 C18 C17 120.20(15)
C26 C18 H18A 119.9
C17 C18 H18A 119.9
N3 C19 C20 123.63(18)
N3 C19 H19A 118.2
C20 C19 H19A 118.2
C19 C20 C21 118.48(16)
C19 C20 H20A 120.8
C21 C20 H20A 120.8
C20 C21 C22 118.66(17)
C20 C21 C24 122.42(15)
C22 C21 C24 118.91(16)
C23 C22 C21 118.17(17)
C23 C22 H22A 120.9
C21 C22 H22A 120.9
N3 C23 C22 123.95(17)
N3 C23 H23A 118.0
C22 C23 H23A 118.0
O5 C24 O6 123.42(17)
O5 C24 C21 124.43(15)
O6 C24 C21 112.15(15)
O6 C25 C26 109.31(13)
O6 C25 H25A 109.8
C26 C25 H25A 109.8
O6 C25 H25B 109.8
C26 C25 H25B 109.8
H25A C25 H25B 108.3
C27 C26 C18 119.51(15)
C27 C26 C25 117.06(15)
C18 C26 C25 123.43(15)
C26 C27 C8 120.87(16)
C26 C27 H27A 119.6
C8 C27 H27A 119.6

loop_
_geom_bond_atom_site_label_1
_geom_bond_atom_site_label_2
_geom_bond_distance
O1 C6 1.203(2)
O2 C6 1.332(2)
O2 C7 1.446(2)
O3 C15 1.196(2)
O4 C15 1.329(2)
O4 C16 1.450(2)
O5 C24 1.198(2)
O6 C24 1.331(2)
O6 C25 1.439(2)
O7 H7C 0.8400
O7 H7D 0.8400
O8 H8A 0.8400
O8 H8B 0.8400
N1 C1 1.330(3)
N1 C5 1.331(3)
N2 C10 1.324(3)
N2 C14 1.327(3)
N3 C19 1.330(2)
N3 C23 1.330(2)
C1 C2 1.376(3)
C1 H1A 0.9500
C2 C3 1.383(2)
C2 H2A 0.9500
C3 C4 1.378(3)
C3 C6 1.494(2)
C4 C5 1.381(3)
C4 H4A 0.9500
C5 H5A 0.9500
C7 C8 1.496(2)
C7 H7A 0.9900
C7 H7B 0.9900
C8 C9 1.386(2)
C8 C27 1.390(2)
C9 C17 1.388(2)
C9 H9A 0.9500
C10 C11 1.382(3)
C10 H10A 0.9500
C11 C12 1.378(3)
C11 H11A 0.9500
C12 C13 1.378(3)
C12 C15 1.493(3)
C13 C14 1.378(3)
C13 H13A 0.9500
C14 H14A 0.9500
C16 C17 1.498(2)
C16 H16A 0.9900
C16 H16B 0.9900
C17 C18 1.386(2)
C18 C26 1.386(2)
C18 H18A 0.9500
C19 C20 1.378(3)
C19 H19A 0.9500
C20 C21 1.383(2)
C20 H20A 0.9500
C21 C22 1.386(2)
C21 C24 1.488(2)
C22 C23 1.377(3)
C22 H22A 0.9500
C23 H23A 0.9500
C25 C26 1.502(2)
C25 H25A 0.9900
C25 H25B 0.9900
C26 C27 1.382(2)
C27 H27A 0.9500
